data_7051216
loop_
_publ_author_name
'Briccyle Cova'
'Alexander Brice\~no'
'Reinaldo Atencio'

_publ_section_title
;
 An unusual harmonisation of metal-based assemblies to achieve a
 mesoporous solid. Synthesis and crystal structure of a new silver(I)
 isonicotinate array
;
_journal_issue 12
_journal_name_full 'New J. Chem.'
_journal_page_first 1516
_journal_page_last 1519
_journal_paper_doi 10.1039/b106297m
_journal_volume 25
_journal_year 2001
_chemical_compound_source 'see Experimental'
_chemical_formula_sum 'C12 H8.5 Ag1.5 N2 O4'
_chemical_formula_weight 406.51
_chemical_name_common 'Silver Assembly'
_space_group_IT_number 14
_symmetry_cell_setting monoclinic
_symmetry_space_group_name_Hall '-P 2ybc'
_symmetry_space_group_name_H-M 'P 1 21/c 1'
_atom_sites_solution_hydrogens geom
_atom_sites_solution_primary direct
_atom_sites_solution_secondary difmap
_audit_creation_date 'Fri Oct 6 15:38:05 2000'
_audit_creation_method SHELXL
_cell_angle_alpha 90.00
_cell_angle_beta 92.80(3)
_cell_angle_gamma 90.00
_cell_formula_units_Z 4
_cell_length_a 8.157(4)
_cell_length_b 19.586(11)
_cell_length_c 7.404(2)
_cell_measurement_reflns_used 16
_cell_measurement_temperature 298(2)
_cell_measurement_theta_max 27.47
_cell_measurement_theta_min 20.05
_cell_volume 1181.5(9)
_computing_cell_refinement 'MSC/AFC Diffractometer Control'
_computing_data_collection 'MSC/AFC Diffractometer Control'
_computing_data_reduction teXsan
_computing_molecular_graphics SHELXTL
_computing_publication_material SHELXTL
_computing_structure_refinement 'SHELXL-93 (Sheldrick, 1993)'
_computing_structure_solution 'SHELXS-86 (Sheldrick, 1990)'
_diffrn_ambient_temperature 298(2)
_diffrn_measurement_device AFC-7S
_diffrn_measurement_method '/w-2theta scan'
_diffrn_radiation_monochromator graphite
_diffrn_radiation_source 'normal-focus sealed tube'
_diffrn_radiation_type MoK\a
_diffrn_radiation_wavelength 0.71069
_diffrn_reflns_av_R_equivalents 0.0169
_diffrn_reflns_av_sigmaI/netI 0.0171
_diffrn_reflns_limit_h_max 9
_diffrn_reflns_limit_h_min -9
_diffrn_reflns_limit_k_max 9
_diffrn_reflns_limit_k_min -9
_diffrn_reflns_limit_l_max 8
_diffrn_reflns_limit_l_min 0
_diffrn_reflns_number 2509
_diffrn_reflns_theta_max 24.98
_diffrn_reflns_theta_min 2.08
_diffrn_standards_decay_% 0
_diffrn_standards_interval_count 150
_diffrn_standards_number 3
_exptl_absorpt_coefficient_mu 2.523
_exptl_absorpt_correction_T_max 1.00
_exptl_absorpt_correction_T_min 0.67
_exptl_absorpt_correction_type empirical
_exptl_crystal_colour colorless
_exptl_crystal_density_diffrn 2.285
_exptl_crystal_density_meas ?
_exptl_crystal_density_method .
_exptl_crystal_description rod
_exptl_crystal_F_000 788
_exptl_crystal_size_max 0.60
_exptl_crystal_size_mid 0.42
_exptl_crystal_size_min 0.32
_refine_diff_density_max 0.502
_refine_diff_density_min -0.335
_refine_diff_density_rms 0.062
_refine_ls_extinction_coef 0.0080(5)
_refine_ls_extinction_expression Fc^*^=kFc[1+0.001xFc^2^\l^3^/sin(2\q)]^-1/4^
_refine_ls_extinction_method SHELXL
_refine_ls_goodness_of_fit_all 1.184
_refine_ls_goodness_of_fit_obs 1.195
_refine_ls_hydrogen_treatment constr
_refine_ls_matrix_type full
_refine_ls_number_parameters 179
_refine_ls_number_reflns 1204
_refine_ls_number_restraints 12
_refine_ls_restrained_S_all 1.180
_refine_ls_restrained_S_obs 1.190
_refine_ls_R_factor_all 0.0215
_refine_ls_R_factor_obs 0.0203
_refine_ls_shift/esd_max 0.003
_refine_ls_shift/esd_mean 0.000
_refine_ls_structure_factor_coef Fsqd
_refine_ls_weighting_details 'w=1/[\s^2^(Fo^2^)+(0.0258P)^2^+1.2580P] where P=(Fo^2^+2Fc^2^)/3'
_refine_ls_weighting_scheme calc
_refine_ls_wR_factor_all 0.0527
_refine_ls_wR_factor_obs 0.0520
_reflns_number_observed 1159
_reflns_number_total 1204
_reflns_observed_criterion >2sigma(I)
_cod_data_source_file b106297m.txt
_cod_data_source_block p21c-p
_cod_depositor_comments
;
The following automatic conversions were performed:

'_refine_ls_weighting_scheme' value 'calc
w=1/[\s^2^(Fo^2^)+(0.0258P)^2^+1.2580P] where P=(Fo^2^+2Fc^2^)/3' was
changed to 'calc'. New tag '_refine_ls_weighting_details' was
created. The value of the new tag was set to
'w=1/[\s^2^(Fo^2^)+(0.0258P)^2^+1.2580P] where P=(Fo^2^+2Fc^2^)/3'.

Automatic conversion script
Id: cif_fix_values 3143 2015-03-26 13:38:13Z robertas 
;
_cod_original_sg_symbol_H-M 'P 21/c'
_cod_original_formula_sum 'C12 H8.50 Ag1.50 N2 O4'
_cod_database_code 7051216

loop_
_symmetry_equiv_pos_as_xyz
'x, y, z'
'-x, y+1/2, -z+1/2'
'-x, -y, -z'
'x, -y-1/2, z-1/2'

loop_
_atom_site_aniso_label
_atom_site_aniso_U_11
_atom_site_aniso_U_22
_atom_site_aniso_U_33
_atom_site_aniso_U_23
_atom_site_aniso_U_13
_atom_site_aniso_U_12
Ag1 0.0540(3) 0.0461(10) 0.0296(2) -0.0077(2) -0.0208(2) 0.0098(3)
Ag2 0.0233(2) 0.0534(8) 0.0472(2) -0.0035(2) 0.01301(12) -0.0022(2)
O3 0.032(2) 0.034(5) 0.068(2) -0.013(2) 0.0212(13) -0.009(2)
C12 0.026(2) 0.004(9) 0.029(2) -0.004(3) 0.0000(14) 0.002(3)
O4 0.0340(15) 0.013(6) 0.053(2) -0.007(2) 0.0083(12) 0.005(2)
N1 0.040(2) 0.011(6) 0.031(2) 0.002(2) -0.0105(13) 0.000(2)
C6 0.029(2) 0.031(8) 0.025(2) 0.002(3) -0.0052(13) -0.006(3)
O2 0.039(2) 0.027(5) 0.0363(14) 0.003(2) -0.0119(11) -0.010(2)
N2 0.024(2) 0.001(6) 0.0307(13) 0.005(2) 0.0022(11) 0.001(2)
C11 0.026(2) 0.022(7) 0.038(2) 0.003(2) 0.0058(14) 0.001(2)
C4 0.042(2) 0.017(7) 0.030(2) 0.001(2) -0.0093(15) -0.004(3)
C7 0.027(2) 0.006(9) 0.033(2) 0.001(3) 0.0050(13) 0.012(3)
O1 0.089(3) 0.023(6) 0.041(2) 0.016(2) -0.036(2) -0.026(2)
C3 0.029(2) 0.004(6) 0.027(2) 0.003(2) -0.0051(13) -0.004(2)
C1 0.073(3) 0.011(8) 0.042(2) 0.015(3) -0.024(2) -0.013(4)
C5 0.044(2) 0.006(7) 0.037(2) 0.000(3) -0.012(2) -0.004(3)
C2 0.065(3) 0.026(7) 0.041(2) 0.010(3) -0.024(2) -0.018(3)
C9 0.019(2) 0.020(7) 0.0247(15) -0.002(2) 0.0013(12) -0.003(2)
C8 0.032(2) 0.006(7) 0.037(2) 0.006(2) 0.0046(14) 0.000(2)
C10 0.028(2) 0.022(9) 0.035(2) 0.001(2) 0.0062(14) 0.004(3)

loop_
_atom_site_label
_atom_site_type_symbol
_atom_site_fract_x
_atom_site_fract_y
_atom_site_fract_z
_atom_site_U_iso_or_equiv
_atom_site_thermal_displace_type
_atom_site_occupancy
_atom_site_calc_flag
_atom_site_refinement_flags
Ag1 Ag 1.0000 0.0000 1.0000 0.0439(3) Uani 1 d S
Ag2 Ag 0.64705(3) -0.22768(3) 0.22477(4) 0.0410(3) Uani 1 d .
O3 O 0.8596(4) -0.2458(2) 0.0749(4) 0.0438(14) Uani 1 d .
C12 C 0.9548(5) -0.1948(5) 0.0650(5) 0.020(3) Uani 1 d .
O4 O 0.9298(3) -0.1358(3) 0.1121(4) 0.033(2) Uani 1 d .
N1 N 0.8671(4) -0.0174(3) 0.7462(4) 0.027(2) Uani 1 d .
C6 C 0.6001(5) -0.0455(4) 0.2371(5) 0.028(2) Uani 1 d .
O2 O 0.5353(4) -0.1001(3) 0.2045(3) 0.035(2) Uani 1 d .
N2 N 0.4212(4) -0.2549(3) 0.3511(4) 0.019(2) Uani 1 d U
C11 C 0.3143(4) -0.2059(3) 0.3914(5) 0.028(2) Uani 1 d .
H11 H 0.3428(4) -0.1604(3) 0.3744(5) 0.034 Uiso 1 calc R
C4 C 0.7618(5) 0.0269(3) 0.4650(5) 0.030(2) Uani 1 d .
H4 H 0.7488(5) 0.0640(3) 0.3872(5) 0.036 Uiso 1 calc R
C7 C 0.3798(5) -0.3198(4) 0.3781(5) 0.022(3) Uani 1 d .
H7 H 0.4539(5) -0.3540(4) 0.3513(5) 0.026 Uiso 1 calc R
O1 O 0.5942(5) 0.0072(2) 0.1347(4) 0.053(2) Uani 1 d .
H6 H 0.5000 0.0000 0.0000 0.063 Uiso 1 d S
C3 C 0.6973(4) -0.0353(3) 0.4162(4) 0.020(2) Uani 1 d .
C1 C 0.8057(6) -0.0789(4) 0.6985(6) 0.043(2) Uani 1 d .
H1 H 0.8208(6) -0.1154(4) 0.7777(6) 0.052 Uiso 1 calc R
C5 C 0.8460(5) 0.0343(3) 0.6299(5) 0.030(2) Uani 1 d .
H5 H 0.8897(5) 0.0768(3) 0.6612(5) 0.036 Uiso 1 calc R
C2 C 0.7205(6) -0.0890(4) 0.5342(5) 0.045(2) Uani 1 d .
H2 H 0.6792(6) -0.1319(4) 0.5038(5) 0.054 Uiso 1 calc R
C9 C 1.1186(4) -0.2124(4) -0.0142(4) 0.021(2) Uani 1 d U
C8 C 0.2299(4) -0.3380(3) 0.4450(4) 0.025(2) Uani 1 d .
H8 H 0.2045(4) -0.3838(3) 0.4622(4) 0.030 Uiso 1 calc R
C10 C 0.1622(5) -0.2209(4) 0.4579(5) 0.028(3) Uani 1 d .
H10 H 0.0900(5) -0.1859(4) 0.4834(5) 0.034 Uiso 1 calc R

loop_
_atom_type_symbol
_atom_type_description
_atom_type_scat_dispersion_real
_atom_type_scat_dispersion_imag
_atom_type_scat_source
C C 0.0033 0.0016 'International Tables Vol C Tables 4.2.6.8 and 6.1.1.4'
H H 0.0000 0.0000 'International Tables Vol C Tables 4.2.6.8 and 6.1.1.4'
N N 0.0061 0.0033 'International Tables Vol C Tables 4.2.6.8 and 6.1.1.4'
O O 0.0106 0.0060 'International Tables Vol C Tables 4.2.6.8 and 6.1.1.4'
Ag Ag -0.8971 1.1015 'International Tables Vol C Tables 4.2.6.8 and 6.1.1.4'

loop_
_geom_angle_atom_site_label_1
_geom_angle_atom_site_label_2
_geom_angle_atom_site_label_3
_geom_angle
_geom_angle_site_symmetry_1
_geom_angle_site_symmetry_3
_geom_angle_publ_flag
N1 Ag1 N1 180.0 ? 3_757 yes
O3 Ag2 N2 155.6(2) ? ? yes
C12 O3 Ag2 114.5(4) ? ? yes
O4 C12 O3 127.9(4) ? ? yes
O4 C12 C9 118.8(6) ? ? yes
O3 C12 C9 113.3(6) ? ? yes
C5 N1 C1 118.4(4) ? ? no
C5 N1 Ag1 119.1(4) ? ? yes
C1 N1 Ag1 122.5(3) ? ? yes
O2 C6 O1 126.2(4) ? ? yes
O2 C6 C3 119.4(5) ? ? yes
O1 C6 C3 114.4(6) ? ? yes
C7 N2 C11 118.5(4) ? ? no
C7 N2 Ag2 121.7(4) ? ? yes
C11 N2 Ag2 119.6(4) ? ? yes
N2 C11 C10 121.9(6) ? ? no
C3 C4 C5 119.7(5) ? ? no
N2 C7 C8 122.3(6) ? ? no
C4 C3 C2 118.3(4) ? ? no
C4 C3 C6 121.5(5) ? ? no
C2 C3 C6 120.1(5) ? ? no
N1 C1 C2 121.5(6) ? ? no
N1 C5 C4 122.2(6) ? ? no
C3 C2 C1 119.7(6) ? ? no
C10 C9 C8 117.9(4) 4_655 4_655 no
C10 C9 C12 120.7(5) ? 4_655 yes
C8 C9 C12 121.3(6) ? 4_655 yes
C9 C8 C7 119.5(6) ? 4_456 yes
C9 C10 C11 119.9(6) ? 4_456 yes

loop_
_geom_bond_atom_site_label_1
_geom_bond_atom_site_label_2
_geom_bond_distance
_geom_bond_site_symmetry_2
_geom_bond_publ_flag
Ag1 N1 2.151(3) ? yes
Ag1 N1 2.151(3) 3_757 yes
Ag2 O3 2.133(3) ? yes
Ag2 N2 2.173(4) ? yes
O3 C12 1.269(8) ? yes
C12 O4 1.228(7) ? yes
C12 C9 1.524(6) ? yes
N1 C5 1.336(7) ? yes
N1 C1 1.344(8) ? yes
C6 O2 1.213(7) ? yes
C6 O1 1.279(7) ? yes
C6 C3 1.525(5) ? yes
N2 C7 1.331(7) ? yes
N2 C11 1.341(7) ? yes
C11 C10 1.388(6) ? yes
C4 C3 1.368(8) ? yes
C4 C5 1.379(5) ? yes
C7 C8 1.388(6) ? yes
C3 C2 1.374(7) ? yes
C1 C2 1.386(6) ? yes
C9 C10 1.372(7) 4_655 yes
C9 C8 1.385(7) 4_655 yes
C8 C9 1.385(7) 4_456 yes
C10 C9 1.372(7) 4_456 yes
